data_4024466
loop_
_publ_author_name
'Jan Storch'
'Jan S\'ykora'
'Jan \<Cerm\'ak'
'Jind\<rich Karban'
'Ivana C\'isa\<rov\'a'
'Ale\<s R\%u\<zi\<cka'

_publ_section_title
;
Synthesis of Hexahelicene and 1-Methoxyhexahelicene via Cycloisomerization
of Biphenylyl-Naphthalene Derivatives
;
_journal_name_full 'Journal of Organic Chemistry'
_journal_page_first 3090
_journal_page_last 3093
_journal_paper_doi 10.1021/jo900077j
_journal_volume 74
_journal_year 2009
_chemical_formula_moiety 'C29 H22 O1'
_chemical_formula_sum 'C29 H22 O'
_chemical_formula_weight 386.49
_space_group_IT_number 2
_symmetry_cell_setting triclinic
_symmetry_space_group_name_Hall '-P 1'
_symmetry_space_group_name_H-M 'P -1'
_atom_sites_solution_hydrogens geom
_atom_sites_solution_primary direct
_audit_creation_date 08-09-22
_audit_creation_method CRYSTALS_ver_12.82
_cell_angle_alpha 87.141(2)
_cell_angle_beta 79.041(2)
_cell_angle_gamma 66.122(2)
_cell_formula_units_Z 2
_cell_length_a 8.5863(3)
_cell_length_b 8.6729(3)
_cell_length_c 15.5859(7)
_cell_measurement_reflns_used 4218
_cell_measurement_temperature 150
_cell_measurement_theta_max 27
_cell_measurement_theta_min 1
_cell_volume 1041.48(7)
_computing_cell_refinement 'DENZO/SCALEPACK (Otwinowski & Minor, 1997)'
_computing_data_collection 'COLLECT. Nonius (1997-2001).'
_computing_data_reduction 'DENZO/SCALEPACK (Otwinowski & Minor, 1997)'
_computing_molecular_graphics 'CAMERON (Watkin et al., 1996)'
_computing_publication_material 'CRYSTALS (Betteridge et al., 2003)'
_computing_structure_refinement 'CRYSTALS (Betteridge et al., 2003)'
_computing_structure_solution 'SIR92 (Altomare et al., 1994)'
_diffrn_ambient_temperature 150
_diffrn_measured_fraction_theta_full 0.992
_diffrn_measured_fraction_theta_max 0.986
_diffrn_measurement_device_type 'Nonius Kappa CCD'
_diffrn_measurement_method '\f & \w scans'
_diffrn_radiation_monochromator graphite
_diffrn_radiation_type 'Mo K\a'
_diffrn_radiation_wavelength 0.71073
_diffrn_reflns_av_R_equivalents 0.014
_diffrn_reflns_limit_h_max 11
_diffrn_reflns_limit_h_min -11
_diffrn_reflns_limit_k_max 11
_diffrn_reflns_limit_k_min -11
_diffrn_reflns_limit_l_max 19
_diffrn_reflns_limit_l_min -19
_diffrn_reflns_number 8347
_diffrn_reflns_theta_full 25.234
_diffrn_reflns_theta_max 27.133
_diffrn_reflns_theta_min 1.331
_diffrn_standards_number 0
_exptl_absorpt_coefficient_mu 0.073
_exptl_absorpt_correction_T_max 0.9927
_exptl_absorpt_correction_T_min 0.9927
_exptl_absorpt_correction_type none
_exptl_crystal_colour colorless
_exptl_crystal_density_diffrn 1.232
_exptl_crystal_description block
_exptl_crystal_F_000 408
_exptl_crystal_size_max 0.20
_exptl_crystal_size_mid 0.10
_exptl_crystal_size_min 0.10
_refine_diff_density_max 0.20
_refine_diff_density_min -0.18
_refine_ls_extinction_method None
_refine_ls_goodness_of_fit_ref 1.1442
_refine_ls_hydrogen_treatment mixed
_refine_ls_matrix_type full
_refine_ls_number_parameters 359
_refine_ls_number_reflns 3761
_refine_ls_number_restraints 0
_refine_ls_R_factor_all 0.0499
_refine_ls_R_factor_gt 0.0393
_refine_ls_shift/su_max 0.000210
_refine_ls_structure_factor_coef F
_refine_ls_weighting_details
;
 Method, part 1, Chebychev polynomial, (Watkin, 1994, Prince, 1982) 
 [weight] = 1.0/[A~0~*T~0~(x)+A~1~*T~1~(x) ... +A~n-1~]*T~n-1~(x)] 
 where A~i~ are the Chebychev coefficients listed below and x= Fcalc/Fmax 
 Method = Robust Weighting (Prince, 1982) 
 W = [weight] * [1-(deltaF/6*sigmaF)^2^]^2^ 
 A~i~ are: 
 1.15 0.524 0.879 0.112 0.214 
;
_refine_ls_weighting_scheme calc
_refine_ls_wR_factor_all 0.0498
_refine_ls_wR_factor_gt 0.0424
_refine_ls_wR_factor_ref 0.0424
_reflns_limit_h_max 11
_reflns_limit_h_min -10
_reflns_limit_k_max 11
_reflns_limit_k_min -11
_reflns_limit_l_max 19
_reflns_limit_l_min 0
_reflns_number_gt 3761
_reflns_number_total 4533
_reflns_threshold_expression I>1.96u(I)
_oxford_diffrn_Wilson_B_factor 0.00
_oxford_diffrn_Wilson_scale 0.00
_oxford_refine_ls_scale 1.698(3)
_cod_data_source_file jo900077j_si_002.cif
_cod_data_source_block CRYSTALS_cif
_cod_depositor_comments
;
The following automatic conversions were performed:
'_symmetry_cell_setting' value 'Triclinic' changed to 'triclinic'
according to '/home/saulius/struct/CIF-dictionaries/cif_core.dic'
dictionary named 'cif_core.dic' version 2.4.1 from 2010-06-29.

Automatic conversion script
Id: cif_fix_enum 1527 2010-12-29 10:47:43Z saulius 
;
_cod_original_sg_symbol_H-M 'P -1 '
_cod_original_formula_sum 'C29 H22 O1'
_cod_database_code 4024466

loop_
_symmetry_equiv_pos_as_xyz
x,y,z
-x,-y,-z

loop_
_atom_site_label
_atom_site_type_symbol
_atom_site_fract_x
_atom_site_fract_y
_atom_site_fract_z
_atom_site_U_iso_or_equiv
_atom_site_occupancy
_atom_site_adp_type
_atom_site_refinement_flags_posn
_atom_site_refinement_flags_adp
_atom_site_refinement_flags_occupancy
_atom_site_disorder_assembly
_atom_site_disorder_group
_atom_site_attached_hydrogens
O29 O 0.60797(11) 0.44833(11) 0.15803(6) 0.0332 1.0000 Uani . . . . . .
C1 C 0.08747(14) 0.67638(13) 0.24803(7) 0.0227 1.0000 Uani . . . . . .
C2 C 0.16076(16) 0.75705(14) 0.18549(7) 0.0273 1.0000 Uani . . . . . .
C3 C 0.06146(17) 0.87722(15) 0.13125(8) 0.0329 1.0000 Uani . . . . . .
C4 C -0.11148(17) 0.91529(15) 0.13991(8) 0.0337 1.0000 Uani . . . . . .
C5 C -0.37309(16) 0.87250(15) 0.21260(9) 0.0353 1.0000 Uani . . . . . .
C6 C -0.44973(16) 0.79225(17) 0.27217(9) 0.0376 1.0000 Uani . . . . . .
C7 C -0.35039(16) 0.66783(17) 0.32461(8) 0.0332 1.0000 Uani . . . . . .
C8 C -0.17687(15) 0.62893(14) 0.31756(7) 0.0274 1.0000 Uani . . . . . .
C9 C -0.09280(14) 0.71182(13) 0.25696(7) 0.0239 1.0000 Uani . . . . . .
C10 C -0.19299(15) 0.83390(13) 0.20250(7) 0.0278 1.0000 Uani . . . . . .
C11 C 0.19807(13) 0.55865(13) 0.30705(7) 0.0222 1.0000 Uani . . . . . .
C12 C 0.34173(14) 0.41092(13) 0.27399(7) 0.0235 1.0000 Uani . . . . . .
C13 C 0.45004(15) 0.30942(15) 0.32924(8) 0.0285 1.0000 Uani . . . . . .
C14 C 0.41924(16) 0.35334(16) 0.41696(8) 0.0335 1.0000 Uani . . . . . .
C15 C 0.27797(16) 0.49743(16) 0.45082(8) 0.0307 1.0000 Uani . . . . . .
C16 C 0.16525(14) 0.59986(14) 0.39725(7) 0.0247 1.0000 Uani . . . . . .
C17 C 0.01759(15) 0.74419(14) 0.43822(7) 0.0272 1.0000 Uani . . . . . .
C18 C -0.10433(15) 0.85398(15) 0.48047(8) 0.0300 1.0000 Uani . . . . . .
C19 C -0.25509(18) 0.98490(18) 0.53318(11) 0.0430 1.0000 Uani . . . . . .
C20 C 0.38431(13) 0.35343(13) 0.18020(7) 0.0236 1.0000 Uani . . . . . .
C21 C 0.52461(14) 0.36898(13) 0.12345(7) 0.0254 1.0000 Uani . . . . . .
C22 C 0.57125(16) 0.30715(14) 0.03728(8) 0.0295 1.0000 Uani . . . . . .
C23 C 0.47721(17) 0.22947(15) 0.00775(8) 0.0323 1.0000 Uani . . . . . .
C24 C 0.34010(16) 0.21069(14) 0.06254(8) 0.0307 1.0000 Uani . . . . . .
C25 C 0.29359(14) 0.27093(13) 0.14969(7) 0.0257 1.0000 Uani . . . . . .
C26 C 0.16127(15) 0.23873(14) 0.20903(8) 0.0276 1.0000 Uani . . . . . .
C27 C 0.05343(15) 0.20671(15) 0.25826(8) 0.0304 1.0000 Uani . . . . . .
C28 C -0.08262(19) 0.17462(19) 0.31705(10) 0.0390 1.0000 Uani . . . . . .
C30 C 0.77346(16) 0.43453(17) 0.11048(9) 0.0332 1.0000 Uani . . . . . .
H21 H 0.2878(18) 0.7302(17) 0.1799(9) 0.032(3) 1.0000 Uiso . . . . . .
H31 H 0.120(2) 0.934(2) 0.0875(11) 0.046(4) 1.0000 Uiso . . . . . .
H41 H -0.1817(19) 0.9984(19) 0.1047(10) 0.042(4) 1.0000 Uiso . . . . . .
H51 H -0.442(2) 0.960(2) 0.1739(11) 0.048(4) 1.0000 Uiso . . . . . .
H61 H -0.577(2) 0.816(2) 0.2788(11) 0.049(4) 1.0000 Uiso . . . . . .
H71 H -0.407(2) 0.6066(19) 0.3640(10) 0.042(4) 1.0000 Uiso . . . . . .
H81 H -0.1091(17) 0.5437(17) 0.3548(9) 0.027(3) 1.0000 Uiso . . . . . .
H131 H 0.5514(18) 0.2045(17) 0.3052(9) 0.032(3) 1.0000 Uiso . . . . . .
H141 H 0.497(2) 0.2818(19) 0.4550(10) 0.044(4) 1.0000 Uiso . . . . . .
H151 H 0.2531(19) 0.5298(18) 0.5134(10) 0.039(4) 1.0000 Uiso . . . . . .
H191 H -0.242(2) 1.091(3) 0.5344(13) 0.067(5) 1.0000 Uiso . . . . . .
H192 H -0.273(3) 0.947(3) 0.5939(17) 0.096(7) 1.0000 Uiso . . . . . .
H193 H -0.363(3) 1.008(3) 0.5089(14) 0.079(6) 1.0000 Uiso . . . . . .
H221 H 0.6687(19) 0.3192(18) -0.0026(10) 0.036(4) 1.0000 Uiso . . . . . .
H231 H 0.5125(19) 0.1848(19) -0.0547(10) 0.042(4) 1.0000 Uiso . . . . . .
H241 H 0.2754(18) 0.1552(17) 0.0420(9) 0.032(3) 1.0000 Uiso . . . . . .
H281 H -0.080(3) 0.067(3) 0.3087(13) 0.071(6) 1.0000 Uiso . . . . . .
H282 H -0.078(3) 0.187(3) 0.3792(15) 0.079(6) 1.0000 Uiso . . . . . .
H283 H -0.202(3) 0.263(3) 0.3099(14) 0.087(7) 1.0000 Uiso . . . . . .
H301 H 0.8180(19) 0.4913(19) 0.1483(10) 0.042(4) 1.0000 Uiso . . . . . .
H302 H 0.763(2) 0.490(2) 0.0530(11) 0.045(4) 1.0000 Uiso . . . . . .
H303 H 0.852(2) 0.315(2) 0.0987(10) 0.043(4) 1.0000 Uiso . . . . . .

loop_
_atom_site_aniso_label
_atom_site_aniso_U_11
_atom_site_aniso_U_22
_atom_site_aniso_U_33
_atom_site_aniso_U_23
_atom_site_aniso_U_13
_atom_site_aniso_U_12
O29 0.0304(4) 0.0410(5) 0.0325(4) -0.0063(4) 0.0002(3) -0.0203(4)
C1 0.0260(5) 0.0206(5) 0.0205(5) -0.0022(4) -0.0047(4) -0.0078(4)
C2 0.0317(6) 0.0262(5) 0.0227(5) -0.0003(4) -0.0034(4) -0.0109(5)
C3 0.0451(7) 0.0259(6) 0.0241(6) 0.0035(4) -0.0042(5) -0.0120(5)
C4 0.0446(7) 0.0238(5) 0.0281(6) 0.0026(4) -0.0145(5) -0.0058(5)
C5 0.0321(6) 0.0292(6) 0.0381(7) -0.0085(5) -0.0170(5) -0.0001(5)
C6 0.0255(6) 0.0427(7) 0.0409(7) -0.0145(6) -0.0089(5) -0.0069(5)
C7 0.0278(6) 0.0400(7) 0.0330(6) -0.0063(5) -0.0048(5) -0.0145(5)
C8 0.0257(5) 0.0292(6) 0.0267(6) -0.0039(4) -0.0046(4) -0.0100(4)
C9 0.0255(5) 0.0215(5) 0.0223(5) -0.0042(4) -0.0064(4) -0.0058(4)
C10 0.0315(6) 0.0215(5) 0.0264(5) -0.0048(4) -0.0113(4) -0.0035(4)
C11 0.0223(5) 0.0242(5) 0.0220(5) 0.0011(4) -0.0054(4) -0.0106(4)
C12 0.0226(5) 0.0247(5) 0.0243(5) 0.0006(4) -0.0053(4) -0.0103(4)
C13 0.0248(5) 0.0275(5) 0.0313(6) 0.0027(4) -0.0085(4) -0.0072(4)
C14 0.0327(6) 0.0374(6) 0.0291(6) 0.0073(5) -0.0139(5) -0.0098(5)
C15 0.0331(6) 0.0370(6) 0.0223(5) 0.0024(5) -0.0080(5) -0.0133(5)
C16 0.0250(5) 0.0278(5) 0.0226(5) 0.0002(4) -0.0040(4) -0.0119(4)
C17 0.0298(6) 0.0318(6) 0.0221(5) -0.0001(4) -0.0060(4) -0.0141(5)
C18 0.0296(6) 0.0322(6) 0.0284(6) -0.0009(5) -0.0057(5) -0.0123(5)
C19 0.0315(7) 0.0348(7) 0.0532(9) -0.0080(6) 0.0002(6) -0.0064(6)
C20 0.0220(5) 0.0207(5) 0.0248(5) 0.0008(4) -0.0055(4) -0.0048(4)
C21 0.0256(5) 0.0217(5) 0.0269(5) 0.0003(4) -0.0055(4) -0.0073(4)
C22 0.0310(6) 0.0268(5) 0.0257(6) 0.0010(4) -0.0026(5) -0.0077(5)
C23 0.0399(7) 0.0285(6) 0.0253(6) -0.0026(4) -0.0074(5) -0.0095(5)
C24 0.0362(6) 0.0263(6) 0.0298(6) -0.0016(4) -0.0105(5) -0.0107(5)
C25 0.0251(5) 0.0215(5) 0.0289(6) 0.0020(4) -0.0092(4) -0.0060(4)
C26 0.0278(5) 0.0254(5) 0.0315(6) -0.0005(4) -0.0107(5) -0.0103(4)
C27 0.0305(6) 0.0292(6) 0.0337(6) -0.0015(5) -0.0091(5) -0.0125(5)
C28 0.0389(7) 0.0426(7) 0.0406(8) -0.0018(6) -0.0020(6) -0.0235(6)
C30 0.0269(6) 0.0373(7) 0.0350(7) 0.0025(5) -0.0039(5) -0.0135(5)

loop_
_atom_type_symbol
_atom_type_scat_dispersion_real
_atom_type_scat_dispersion_imag
_atom_type_scat_Cromer_Mann_a1
_atom_type_scat_Cromer_Mann_b1
_atom_type_scat_Cromer_Mann_a2
_atom_type_scat_Cromer_Mann_b2
_atom_type_scat_Cromer_Mann_a3
_atom_type_scat_Cromer_Mann_b3
_atom_type_scat_Cromer_Mann_a4
_atom_type_scat_Cromer_Mann_b4
_atom_type_scat_Cromer_Mann_c
_atom_type_scat_source
C 0.0033 0.0016 2.3100 20.8439 1.0200 10.2075 1.5886 0.5687 0.8650 51.6512 0.2156 'International Tables Vol C 4.2.6.8 and 6.1.1.4'
H 0.0000 0.0000 0.4930 10.5109 0.3229 26.1257 0.1402 3.1424 0.0408 57.7998 0.0030 'International Tables Vol C 4.2.6.8 and 6.1.1.4'
O 0.0106 0.0060 3.0485 13.2771 2.2868 5.7011 1.5463 0.3239 0.8670 32.9089 0.2508 'International Tables Vol C 4.2.6.8 and 6.1.1.4'

loop_
_geom_angle_atom_site_label_1
_geom_angle_site_symmetry_1
_geom_angle_atom_site_label_2
_geom_angle_site_symmetry_2
_geom_angle_atom_site_label_3
_geom_angle_site_symmetry_3
_geom_angle
_geom_angle_publ_flag
C21 . O29 . C30 . 117.85(9) yes
C2 . C1 . C9 . 119.25(10) yes
C2 . C1 . C11 . 118.69(10) yes
C9 . C1 . C11 . 122.02(9) yes
C1 . C2 . C3 . 121.60(11) yes
C1 . C2 . H21 . 118.2(8) no
C3 . C2 . H21 . 120.2(8) no
C2 . C3 . C4 . 120.05(11) yes
C2 . C3 . H31 . 118.6(9) no
C4 . C3 . H31 . 121.4(9) no
C3 . C4 . C10 . 120.64(11) yes
C3 . C4 . H41 . 121.3(9) no
C10 . C4 . H41 . 118.0(9) no
C6 . C5 . C10 . 120.91(11) yes
C6 . C5 . H51 . 120.9(9) no
C10 . C5 . H51 . 118.1(9) no
C5 . C6 . C7 . 120.17(11) yes
C5 . C6 . H61 . 121.8(9) no
C7 . C6 . H61 . 117.9(9) no
C6 . C7 . C8 . 120.55(12) yes
C6 . C7 . H71 . 118.6(9) no
C8 . C7 . H71 . 120.8(9) no
C7 . C8 . C9 . 120.88(11) yes
C7 . C8 . H81 . 120.1(8) no
C9 . C8 . H81 . 119.0(8) no
C1 . C9 . C8 . 122.74(10) yes
C1 . C9 . C10 . 119.04(10) yes
C8 . C9 . C10 . 118.21(10) yes
C9 . C10 . C5 . 119.23(11) yes
C9 . C10 . C4 . 119.40(11) yes
C5 . C10 . C4 . 121.36(11) yes
C1 . C11 . C12 . 121.31(9) yes
C1 . C11 . C16 . 120.13(9) yes
C12 . C11 . C16 . 118.46(10) yes
C11 . C12 . C13 . 120.26(10) yes
C11 . C12 . C20 . 122.57(9) yes
C13 . C12 . C20 . 117.16(10) yes
C12 . C13 . C14 . 120.77(11) yes
C12 . C13 . H131 . 119.6(8) no
C14 . C13 . H131 . 119.6(8) no
C13 . C14 . C15 . 119.83(11) yes
C13 . C14 . H141 . 120.0(9) no
C15 . C14 . H141 . 120.1(9) no
C14 . C15 . C16 . 120.61(11) yes
C14 . C15 . H151 . 120.9(9) no
C16 . C15 . H151 . 118.5(9) no
C11 . C16 . C15 . 120.04(10) yes
C11 . C16 . C17 . 122.79(10) yes
C15 . C16 . C17 . 117.17(10) yes
C16 . C17 . C18 . 172.75(12) yes
C17 . C18 . C19 . 178.48(14) yes
C18 . C19 . H191 . 112.3(11) no
C18 . C19 . H192 . 109.7(13) no
H191 . C19 . H192 . 108.8(18) no
C18 . C19 . H193 . 110.6(12) no
H191 . C19 . H193 . 107.2(16) no
H192 . C19 . H193 . 108.1(18) no
C12 . C20 . C21 . 120.29(10) yes
C12 . C20 . C25 . 120.47(10) yes
C21 . C20 . C25 . 119.03(10) yes
C20 . C21 . O29 . 115.72(10) yes
C20 . C21 . C22 . 120.69(10) yes
O29 . C21 . C22 . 123.60(10) yes
C21 . C22 . C23 . 119.38(11) yes
C21 . C22 . H221 . 120.6(9) no
C23 . C22 . H221 . 120.0(8) no
C22 . C23 . C24 . 121.07(11) yes
C22 . C23 . H231 . 118.7(9) no
C24 . C23 . H231 . 120.2(9) no
C23 . C24 . C25 . 119.87(11) yes
C23 . C24 . H241 . 121.0(8) no
C25 . C24 . H241 . 119.1(8) no
C24 . C25 . C20 . 119.92(11) yes
C24 . C25 . C26 . 120.11(10) yes
C20 . C25 . C26 . 119.84(10) yes
C25 . C26 . C27 . 178.05(12) yes
C26 . C27 . C28 . 177.61(13) yes
C27 . C28 . H281 . 113.5(12) no
C27 . C28 . H282 . 112.1(12) no
H281 . C28 . H282 . 107.4(17) no
C27 . C28 . H283 . 110.3(12) no
H281 . C28 . H283 . 108.6(17) no
H282 . C28 . H283 . 104.5(16) no
O29 . C30 . H301 . 106.0(9) no
O29 . C30 . H302 . 111.1(9) no
H301 . C30 . H302 . 110.8(12) no
O29 . C30 . H303 . 110.1(9) no
H301 . C30 . H303 . 111.4(12) no
H302 . C30 . H303 . 107.6(13) no

loop_
_geom_bond_atom_site_label_1
_geom_bond_site_symmetry_1
_geom_bond_atom_site_label_2
_geom_bond_site_symmetry_2
_geom_bond_distance
_geom_bond_publ_flag
O29 . C21 . 1.3634(14) yes
O29 . C30 . 1.4330(14) yes
C1 . C2 . 1.3751(15) yes
C1 . C9 . 1.4307(15) yes
C1 . C11 . 1.4980(14) yes
C2 . C3 . 1.4124(16) yes
C2 . H21 . 1.006(14) no
C3 . C4 . 1.3651(19) yes
C3 . H31 . 1.000(16) no
C4 . C10 . 1.4183(18) yes
C4 . H41 . 0.959(15) no
C5 . C6 . 1.361(2) yes
C5 . C10 . 1.4219(17) yes
C5 . H51 . 1.010(16) no
C6 . C7 . 1.4114(19) yes
C6 . H61 . 1.009(16) no
C7 . C8 . 1.3713(16) yes
C7 . H71 . 0.978(16) no
C8 . C9 . 1.4224(16) yes
C8 . H81 . 0.979(13) no
C9 . C10 . 1.4254(15) yes
C11 . C12 . 1.4048(15) yes
C11 . C16 . 1.4148(15) yes
C12 . C13 . 1.3955(15) yes
C12 . C20 . 1.4971(15) yes
C13 . C14 . 1.3846(17) yes
C13 . H131 . 0.998(14) no
C14 . C15 . 1.3808(17) yes
C14 . H141 . 0.979(16) no
C15 . C16 . 1.4001(16) yes
C15 . H151 . 0.988(15) no
C16 . C17 . 1.4384(15) yes
C17 . C18 . 1.1957(16) yes
C18 . C19 . 1.4624(17) yes
C19 . H191 . 0.97(2) no
C19 . H192 . 0.99(3) no
C19 . H193 . 1.01(2) no
C20 . C21 . 1.4022(15) yes
C20 . C25 . 1.4039(15) yes
C21 . C22 . 1.3947(16) yes
C22 . C23 . 1.3894(18) yes
C22 . H221 . 0.982(15) no
C23 . C24 . 1.3787(18) yes
C23 . H231 . 1.010(16) no
C24 . C25 . 1.4047(16) yes
C24 . H241 . 0.971(14) no
C25 . C26 . 1.4338(16) yes
C26 . C27 . 1.2001(17) yes
C27 . C28 . 1.4534(18) yes
C28 . H281 . 0.94(2) no
C28 . H282 . 0.99(2) no
C28 . H283 . 1.02(2) no
C30 . H301 . 1.002(16) no
C30 . H302 . 0.998(17) no
C30 . H303 . 0.986(16) no

loop_
_cod_related_entry_id
_cod_related_entry_database
_cod_related_entry_code
1 ChemSpider 24539737
